data_7021546
loop_
_publ_author_name
'Czerwieniec, Rafa\/l'
'Kowalski, Konrad'
'Yersin, Hartmut'

_publ_section_title
;
 Highly efficient thermally activated fluorescence of a new rigid Cu(i)
 complex [Cu(dmp)(phanephos)](+).
;
_journal_issue 27
_journal_name_full 'Dalton transactions (Cambridge, England : 2003)'
_journal_page_first 9826
_journal_page_last 9830
_journal_paper_doi 10.1039/c3dt51006a
_journal_volume 42
_journal_year 2013
_chemical_absolute_configuration ad
_chemical_compound_source 'see text'
_chemical_formula_moiety 'C54 H46 Cu N2 P2, C4 H8 O2, F6 P'
_chemical_formula_sum 'C58 H54 Cu F6 N2 O2 P3'
_chemical_formula_weight 1081.49
_chemical_name_systematic ?
_space_group_IT_number 19
_symmetry_cell_setting orthorhombic
_symmetry_Int_Tables_number 19
_symmetry_space_group_name_Hall 'P 2ac 2ab'
_symmetry_space_group_name_H-M 'P 21 21 21'
_atom_sites_solution_hydrogens geom
_atom_sites_solution_primary direct
_atom_sites_solution_secondary difmap
_cell_angle_alpha 90
_cell_angle_beta 90
_cell_angle_gamma 90
_cell_formula_units_Z 4
_cell_length_a 16.4869(2)
_cell_length_b 17.65670(17)
_cell_length_c 18.69160(19)
_cell_measurement_reflns_used 12010
_cell_measurement_temperature 293
_cell_measurement_theta_max 63.2964
_cell_measurement_theta_min 3.4405
_cell_volume 5441.20(10)
_computing_cell_refinement
;
CrysAlisPro, Agilent Technologies,
Version 1.171.35.11 (release 16-05-2011 CrysAlis171 .NET)
;
_computing_data_collection
;
CrysAlisPro, Agilent Technologies,
Version 1.171.35.11 (release 16-05-2011 CrysAlis171 .NET)
;
_computing_data_reduction
;
CrysAlisPro, Agilent Technologies,
Version 1.171.35.11 (release 16-05-2011 CrysAlis171 .NET)
;
_computing_molecular_graphics 'PLATON (Spek, 1990)'
_computing_publication_material 'PLATON (Spek, 2003)'
_computing_structure_refinement 'SHELXL-97 (Sheldrick, 2008)'
_computing_structure_solution 'SIR-97 (Altomare, 1999)'
_diffrn_ambient_temperature 293
_diffrn_detector_area_resol_mean 10.5431
_diffrn_measured_fraction_theta_full 0.982
_diffrn_measured_fraction_theta_max 0.982
_diffrn_measurement_device_type 'Xcalibur, Ruby, Gemini ultra'
_diffrn_measurement_method '\w scans'
_diffrn_radiation_monochromator mirror
_diffrn_radiation_probe x-ray
_diffrn_radiation_source 'Enhance Ultra (Cu) X-ray Source'
_diffrn_radiation_type CuK\a
_diffrn_radiation_wavelength 1.54184
_diffrn_reflns_av_R_equivalents 0.0355
_diffrn_reflns_av_sigmaI/netI 0.0344
_diffrn_reflns_limit_h_max 18
_diffrn_reflns_limit_h_min -12
_diffrn_reflns_limit_k_max 19
_diffrn_reflns_limit_k_min -18
_diffrn_reflns_limit_l_max 21
_diffrn_reflns_limit_l_min -16
_diffrn_reflns_number 19860
_diffrn_reflns_reduction_process
;
;
_diffrn_reflns_theta_full 63.39
_diffrn_reflns_theta_max 63.39
_diffrn_reflns_theta_min 3.44
_exptl_absorpt_coefficient_mu 1.934
_exptl_absorpt_correction_T_max 0.660
_exptl_absorpt_correction_T_min 0.471
_exptl_absorpt_correction_type analytical
_exptl_absorpt_process_details
;
CrysAlisPro, Oxford Diffraction Ltd.,
Version 1.171.33.55 (release 05-01-2010 CrysAlis171 .NET)
Analytical numeric absorption correction using a multifaceted crystal
model based on expressions derived by R.C. Clark & J.S. Reid.
(Clark, R. C. & Reid, J. S. (1995). Acta Cryst. A51, 887-897)
;
_exptl_crystal_colour 'faint yellow'
_exptl_crystal_density_diffrn 1.320
_exptl_crystal_density_method 'Not Measured'
_exptl_crystal_description prism
_exptl_crystal_F_000 2240
_exptl_crystal_size_max 0.6690
_exptl_crystal_size_mid 0.5778
_exptl_crystal_size_min 0.3652
_refine_diff_density_max 0.394
_refine_diff_density_min -0.269
_refine_diff_density_rms 0.050
_refine_ls_abs_structure_details 'Flack H.D. (1983), Acta Cryst. A39, 876-881'
_refine_ls_abs_structure_Flack 0.019(17)
_refine_ls_extinction_method none
_refine_ls_goodness_of_fit_ref 1.003
_refine_ls_hydrogen_treatment constr
_refine_ls_matrix_type full
_refine_ls_number_parameters 725
_refine_ls_number_reflns 8583
_refine_ls_number_restraints 105
_refine_ls_restrained_S_all 1.028
_refine_ls_R_factor_all 0.0401
_refine_ls_R_factor_gt 0.0387
_refine_ls_shift/su_max 0.042
_refine_ls_shift/su_mean 0.003
_refine_ls_structure_factor_coef Fsqd
_refine_ls_weighting_details 'calc w=1/[\s^2^(Fo^2^)+(0.0817P)^2^+0.1594P] where P=(Fo^2^+2Fc^2^)/3'
_refine_ls_weighting_scheme calc
_refine_ls_wR_factor_gt 0.1057
_refine_ls_wR_factor_ref 0.1075
_reflns_number_gt 8263
_reflns_number_total 8583
_reflns_threshold_expression I>2\s(I)
_cod_data_source_file c3dt51006a.txt
_cod_data_source_block l049
_cod_depositor_comments
;
The following automatic conversions were performed:

'_symmetry_cell_setting' value 'Orthorhombic' changed to
'orthorhombic' according to
/home/saulius/struct/CIF-dictionaries/cif_core.dic dictionary named
'cif_core.dic' version 2.4.2 from 2011-04-26.

Automatic conversion script
Id: cif_fix_values 1891 2012-01-12 08:04:46Z andrius 
;
_cod_original_cell_volume 5441.21(10)
_cod_database_code 7021546

loop_
_symmetry_equiv_pos_site_id
_symmetry_equiv_pos_as_xyz
1 x,y,z
2 1/2-x,-y,1/2+z
3 1/2+x,1/2-y,-z
4 -x,1/2+y,1/2-z

loop_
_atom_site_aniso_label
_atom_site_aniso_U_11
_atom_site_aniso_U_22
_atom_site_aniso_U_33
_atom_site_aniso_U_23
_atom_site_aniso_U_13
_atom_site_aniso_U_12
Cu1 0.0532(2) 0.0451(2) 0.0489(2) -0.0091(2) 0.0053(2) -0.0057(2)
P1 0.0471(3) 0.0475(3) 0.0475(3) -0.0045(3) 0.0025(2) -0.0012(3)
P2 0.0589(4) 0.0436(3) 0.0455(3) -0.0047(3) 0.0046(3) -0.0018(3)
N1 0.0618(13) 0.0451(11) 0.0599(13) -0.0047(10) -0.0106(11) -0.0062(10)
N2 0.0528(12) 0.0499(12) 0.0503(11) -0.0093(10) -0.0013(9) 0.0031(9)
C1 0.0670(18) 0.0637(18) 0.077(2) -0.0023(16) -0.0056(15) -0.0196(15)
C2 0.090(2) 0.075(2) 0.096(3) -0.006(2) -0.010(2) -0.035(2)
C3 0.106(3) 0.060(2) 0.095(3) -0.010(2) -0.030(2) -0.021(2)
C4 0.088(2) 0.0473(15) 0.0695(18) -0.0063(14) -0.0336(17) 0.0059(15)
C5 0.0666(16) 0.0406(12) 0.0495(14) -0.0038(11) -0.0177(12) 0.0077(11)
C6 0.074(2) 0.107(3) 0.093(3) -0.008(2) 0.0103(19) -0.038(2)
C7 0.124(3) 0.0571(19) 0.0626(19) -0.0253(15) -0.036(2) 0.023(2)
C8 0.104(3) 0.071(2) 0.0526(16) -0.0176(16) -0.0138(18) 0.028(2)
C9 0.082(2) 0.0669(18) 0.0452(14) -0.0104(14) -0.0141(13) 0.0282(16)
C10 0.0596(15) 0.0466(13) 0.0455(13) -0.0059(11) -0.0119(11) 0.0136(11)
C11 0.0521(15) 0.0635(17) 0.0629(16) -0.0031(14) 0.0082(12) 0.0031(13)
C12 0.0648(18) 0.100(3) 0.0717(19) -0.007(2) 0.0188(15) 0.0044(18)
C13 0.082(2) 0.093(3) 0.0603(18) -0.0140(18) 0.0126(16) 0.0191(19)
C14 0.0570(17) 0.076(2) 0.097(2) -0.0183(19) 0.0182(16) -0.0131(15)
C15 0.0558(15) 0.0565(15) 0.0484(14) -0.0004(12) 0.0026(12) -0.0007(12)
C16 0.0780(19) 0.0700(18) 0.0542(16) -0.0093(14) 0.0000(14) -0.0078(16)
C17 0.116(3) 0.095(3) 0.0511(17) -0.0124(18) 0.0132(18) -0.014(2)
C18 0.139(4) 0.097(3) 0.063(2) 0.005(2) 0.038(2) -0.020(3)
C19 0.124(3) 0.069(2) 0.077(2) 0.0060(19) 0.023(2) -0.025(2)
C20 0.091(2) 0.0577(17) 0.0560(17) -0.0061(14) 0.0109(15) -0.0108(15)
C21 0.0544(15) 0.080(2) 0.0529(15) -0.0049(14) 0.0013(12) 0.0036(14)
C22 0.072(2) 0.104(3) 0.089(3) 0.016(2) -0.0025(19) 0.020(2)
C23 0.076(3) 0.182(6) 0.096(3) 0.013(4) -0.009(2) 0.049(4)
C24 0.061(2) 0.220(7) 0.075(3) -0.028(3) -0.0104(19) 0.029(4)
C25 0.066(2) 0.166(6) 0.111(4) -0.051(4) -0.012(2) -0.013(3)
C26 0.0590(19) 0.110(3) 0.097(3) -0.035(2) -0.0015(17) -0.0088(19)
C27 0.0650(16) 0.0504(14) 0.0568(15) -0.0036(13) 0.0015(13) 0.0000(12)
C28 0.082(2) 0.074(2) 0.0622(18) 0.0014(16) -0.0057(16) 0.0083(17)
C29 0.094(3) 0.095(3) 0.091(3) -0.003(2) -0.031(2) 0.007(2)
C30 0.068(2) 0.115(4) 0.124(4) -0.013(3) -0.013(2) 0.008(2)
C31 0.066(2) 0.131(4) 0.102(3) -0.018(3) 0.011(2) 0.003(2)
C32 0.069(2) 0.089(2) 0.0684(19) -0.0140(18) 0.0036(16) 0.0005(17)
C33 0.0652(15) 0.0449(13) 0.0593(16) 0.0012(12) 0.0018(13) 0.0001(12)
C34 0.090(2) 0.0560(17) 0.0693(19) 0.0043(15) 0.0144(17) -0.0081(16)
C35 0.101(3) 0.067(2) 0.089(3) 0.0181(19) 0.018(2) -0.0105(19)
C36 0.102(3) 0.057(2) 0.114(3) 0.020(2) -0.004(2) -0.0187(19)
C37 0.114(3) 0.0476(16) 0.096(3) -0.0033(17) -0.002(2) -0.0046(17)
C38 0.093(2) 0.0489(16) 0.074(2) -0.0030(14) 0.0086(17) 0.0014(15)
C39 0.0652(16) 0.0424(13) 0.0458(13) -0.0022(11) 0.0047(12) 0.0024(11)
C40 0.0659(16) 0.0497(15) 0.0474(14) -0.0040(12) 0.0033(12) -0.0084(12)
C41 0.096(2) 0.0453(14) 0.0488(14) -0.0038(12) -0.0002(15) -0.0177(14)
C42 0.123(3) 0.0455(15) 0.0567(16) -0.0140(13) 0.0063(19) -0.0045(17)
C43 0.114(3) 0.0528(17) 0.068(2) -0.0097(15) 0.0205(19) 0.0170(17)
C44 0.0785(19) 0.0542(16) 0.0567(16) -0.0005(13) 0.0144(14) 0.0107(14)
C45 0.067(2) 0.099(3) 0.089(2) -0.011(2) 0.0234(18) 0.0137(18)
C46 0.091(3) 0.084(2) 0.114(3) 0.006(2) 0.055(2) 0.014(2)
C47 0.098(2) 0.0578(18) 0.079(2) 0.0049(17) 0.0461(19) 0.0094(17)
C48 0.153(4) 0.063(2) 0.062(2) -0.0113(17) 0.046(2) 0.008(2)
C49 0.148(4) 0.0618(19) 0.0473(17) -0.0094(14) 0.013(2) -0.001(2)
C50 0.108(2) 0.0484(15) 0.0416(13) 0.0000(12) -0.0049(14) -0.0031(15)
C51 0.0751(17) 0.0453(13) 0.0417(12) -0.0010(10) 0.0120(12) -0.0038(13)
C52 0.0780(19) 0.0472(14) 0.0576(16) -0.0031(13) 0.0237(14) 0.0010(13)
C53 0.093(2) 0.0626(19) 0.0674(19) -0.0041(16) -0.0242(17) -0.0140(17)
C54 0.103(2) 0.0627(18) 0.0562(17) -0.0052(15) -0.0169(17) -0.0242(18)
O1 0.174(4) 0.280(7) 0.110(3) 0.021(4) -0.040(3) -0.010(5)
O2 0.157(3) 0.194(5) 0.095(3) -0.022(3) -0.012(3) -0.029(4)
C55 0.182(7) 0.203(8) 0.160(7) -0.086(6) 0.043(6) -0.055(6)
C56 0.101(3) 0.159(6) 0.094(4) -0.012(4) 0.005(3) 0.028(4)
C57 0.154(6) 0.187(8) 0.130(5) -0.023(5) -0.029(5) -0.025(6)
C58 0.233(11) 0.193(11) 0.186(10) 0.015(8) -0.043(8) -0.006(8)
C59 0.133(14) 0.154(15) 0.149(15) -0.008(9) -0.003(9) -0.019(9)
P3A 0.077(2) 0.056(3) 0.106(3) -0.0044(18) 0.0288(19) 0.0097(14)
F1A 0.157(7) 0.085(4) 0.118(4) 0.008(3) -0.011(4) -0.021(4)
F2A 0.245(11) 0.139(7) 0.194(9) -0.035(7) -0.134(10) 0.085(7)
F3A 0.148(6) 0.101(5) 0.230(10) 0.036(5) -0.035(6) -0.044(4)
F4A 0.105(4) 0.077(3) 0.230(9) -0.007(4) 0.016(5) 0.033(3)
F5A 0.42(2) 0.147(8) 0.126(7) -0.060(6) 0.087(12) -0.003(12)
F6A 0.187(8) 0.147(7) 0.262(12) -0.094(8) 0.152(9) -0.056(7)
P3 0.115(6) 0.066(5) 0.103(4) -0.021(3) 0.018(4) 0.008(3)
F1 0.115(7) 0.167(14) 0.37(2) 0.042(13) -0.084(10) -0.066(9)
F2 0.272(17) 0.077(5) 0.197(12) -0.014(6) 0.135(12) -0.038(8)
F3 0.216(15) 0.61(3) 0.131(9) 0.064(16) -0.090(10) -0.252(19)
F4 0.126(6) 0.206(12) 0.188(13) 0.044(9) 0.091(7) 0.073(7)
F5 0.174(9) 0.271(17) 0.150(9) 0.054(11) -0.047(8) 0.018(10)
F6 0.155(7) 0.076(4) 0.087(4) -0.020(3) 0.003(4) 0.009(4)

loop_
_atom_site_label
_atom_site_type_symbol
_atom_site_thermal_displace_type
_atom_site_fract_x
_atom_site_fract_y
_atom_site_fract_z
_atom_site_occupancy
_atom_site_U_iso_or_equiv
_atom_site_calc_flag
_atom_site_refinement_flags
_atom_site_disorder_assembly
_atom_site_disorder_group
Cu1 Cu Uani 0.37634(2) 0.95030(2) 0.68465(2) 1.000 0.0491(1) d . . .
P1 P Uani 0.31523(4) 1.06616(4) 0.66350(3) 1.000 0.0474(2) d . . .
P2 P Uani 0.42043(4) 0.93005(4) 0.80009(3) 1.000 0.0493(2) d . . .
N1 N Uani 0.31906(15) 0.85369(13) 0.64160(13) 1.000 0.0556(7) d . . .
N2 N Uani 0.45778(13) 0.92504(13) 0.60068(12) 1.000 0.0510(7) d . . .
C1 C Uani 0.2521(2) 0.81837(19) 0.6624(2) 1.000 0.0692(11) d . . .
C2 C Uani 0.2240(3) 0.7522(2) 0.6267(2) 1.000 0.0870(14) d . . .
C3 C Uani 0.2658(3) 0.7241(2) 0.5712(2) 1.000 0.0870(16) d . . .
C4 C Uani 0.3354(2) 0.75953(17) 0.54726(18) 1.000 0.0683(10) d . . .
C5 C Uani 0.36106(18) 0.82514(14) 0.58447(14) 1.000 0.0522(8) d . . .
C6 C Uani 0.2073(2) 0.8483(3) 0.7248(2) 1.000 0.0913(16) d . . .
C7 C Uani 0.3820(3) 0.7339(2) 0.48757(19) 1.000 0.0812(13) d . . .
C8 C Uani 0.4483(3) 0.7701(2) 0.46627(18) 1.000 0.0759(13) d . . .
C9 C Uani 0.4762(2) 0.83623(19) 0.50260(16) 1.000 0.0647(10) d . . .
C10 C Uani 0.43309(17) 0.86359(15) 0.56252(14) 1.000 0.0506(8) d . . .
C11 C Uani 0.52426(17) 0.96093(18) 0.58026(17) 1.000 0.0595(9) d . . .
C12 C Uani 0.5687(2) 0.9374(3) 0.51938(19) 1.000 0.0788(13) d . . .
C13 C Uani 0.5453(2) 0.8766(2) 0.48221(19) 1.000 0.0784(13) d . . .
C14 C Uani 0.5513(2) 1.0282(2) 0.6213(2) 1.000 0.0767(11) d . . .
C15 C Uani 0.36761(17) 1.11294(16) 0.58871(15) 1.000 0.0536(8) d . . .
C16 C Uani 0.3655(2) 1.0733(2) 0.52424(16) 1.000 0.0674(10) d . . .
C17 C Uani 0.4028(3) 1.1029(3) 0.4642(2) 1.000 0.0874(15) d . . .
C18 C Uani 0.4426(3) 1.1717(3) 0.4682(2) 1.000 0.0997(18) d . . .
C19 C Uani 0.4451(3) 1.2103(2) 0.5308(2) 1.000 0.0900(14) d . . .
C20 C Uani 0.4076(2) 1.18193(19) 0.59136(18) 1.000 0.0682(10) d . . .
C21 C Uani 0.21159(18) 1.0788(2) 0.63063(16) 1.000 0.0624(10) d . . .
C22 C Uani 0.1830(2) 1.1513(3) 0.6155(2) 1.000 0.0883(16) d . . .
C23 C Uani 0.1048(3) 1.1609(4) 0.5897(3) 1.000 0.118(2) d . . .
C24 C Uani 0.0558(3) 1.0991(5) 0.5805(3) 1.000 0.119(3) d . . .
C25 C Uani 0.0834(3) 1.0286(4) 0.5934(3) 1.000 0.114(2) d . . .
C26 C Uani 0.1625(2) 1.0183(3) 0.6176(2) 1.000 0.0887(15) d . . .
C27 C Uani 0.52602(18) 0.91163(16) 0.82233(17) 1.000 0.0574(9) d . . .
C28 C Uani 0.5521(2) 0.9062(2) 0.89280(19) 1.000 0.0727(11) d . . .
C29 C Uani 0.6329(3) 0.8913(3) 0.9088(3) 1.000 0.0933(17) d . . .
C30 C Uani 0.6876(3) 0.8817(3) 0.8538(3) 1.000 0.102(2) d . . .
C31 C Uani 0.6626(3) 0.8840(3) 0.7843(3) 1.000 0.0997(18) d . . .
C32 C Uani 0.5821(2) 0.8999(2) 0.7683(2) 1.000 0.0755(11) d . . .
C33 C Uani 0.37464(19) 0.84315(15) 0.83763(16) 1.000 0.0565(8) d . . .
C34 C Uani 0.3298(2) 0.83927(19) 0.89975(19) 1.000 0.0718(11) d . . .
C35 C Uani 0.2969(3) 0.7701(2) 0.9211(2) 1.000 0.0857(16) d . . .
C36 C Uani 0.3090(3) 0.7063(2) 0.8819(3) 1.000 0.0910(16) d . . .
C37 C Uani 0.3550(3) 0.7095(2) 0.8209(2) 1.000 0.0859(15) d . . .
C38 C Uani 0.3876(2) 0.77694(18) 0.7983(2) 1.000 0.0720(11) d . . .
C39 C Uani 0.32755(18) 1.13290(15) 0.73802(14) 1.000 0.0511(8) d . . .
C40 C Uani 0.40825(18) 1.14255(16) 0.75743(15) 1.000 0.0543(9) d . . .
C41 C Uani 0.4318(2) 1.18531(16) 0.81580(16) 1.000 0.0634(9) d . . .
C42 C Uani 0.3734(3) 1.23243(17) 0.84498(18) 1.000 0.0751(12) d . . .
C43 C Uani 0.2931(3) 1.22360(19) 0.8274(2) 1.000 0.0783(13) d . . .
C44 C Uani 0.2671(2) 1.16636(18) 0.78061(17) 1.000 0.0631(10) d . . .
C45 C Uani 0.1834(2) 1.1320(3) 0.7928(2) 1.000 0.0850(14) d . . .
C46 C Uani 0.1753(3) 1.0915(3) 0.8662(3) 1.000 0.0963(16) d . . .
C47 C Uani 0.2547(2) 1.0642(2) 0.8940(2) 1.000 0.0783(11) d . . .
C48 C Uani 0.2990(4) 1.1013(2) 0.9482(2) 1.000 0.0927(16) d . . .
C49 C Uani 0.3800(4) 1.0979(2) 0.95096(18) 1.000 0.0857(16) d . . .
C50 C Uani 0.4257(2) 1.05653(17) 0.90180(15) 1.000 0.0660(9) d . . .
C51 C Uani 0.38219(19) 1.00296(15) 0.86071(14) 1.000 0.0540(8) d . . .
C52 C Uani 0.2982(2) 1.00881(17) 0.85678(17) 1.000 0.0609(10) d . . .
C53 C Uani 0.5104(2) 1.0840(2) 0.8842(2) 1.000 0.0743(11) d . . .
C54 C Uani 0.5091(3) 1.16711(19) 0.85482(19) 1.000 0.0740(11) d . . .
O1 O Uani 0.9679(3) 1.2245(5) 0.8107(3) 1.000 0.188(3) d . . .
O2 O Uani 0.9956(3) 1.2798(4) 0.7102(2) 1.000 0.149(2) d . B .
C55 C Uani 0.9108(5) 1.1738(5) 0.7065(5) 1.000 0.182(4) d . . .
C56 C Uani 0.9611(3) 1.2235(4) 0.7491(3) 1.000 0.118(3) d . . .
C57 C Uani 1.0452(5) 1.3303(5) 0.7461(4) 1.000 0.157(4) d . . .
C58 C Uani 1.0621(13) 1.4002(12) 0.7035(9) 0.71(3) 0.204(6) d UP B 1
C59 C Uani 1.1071(18) 1.347(2) 0.6975(16) 0.29(3) 0.145(8) d UP B 2
P3A P Uani 0.8112(4) 0.9803(7) 0.5940(4) 0.562(8) 0.0797(16) d DP . 2
F1A F Uani 0.8523(6) 1.0595(4) 0.5800(4) 0.562(8) 0.120(3) d DUP . 2
F2A F Uani 0.8702(8) 0.9183(5) 0.6235(6) 0.562(8) 0.193(5) d DUP . 2
F3A F Uani 0.7466(5) 0.9110(5) 0.5869(6) 0.562(8) 0.160(4) d DUP . 2
F4A F Uani 0.7479(4) 1.0303(3) 0.5566(5) 0.562(8) 0.137(3) d DUP . 2
F5A F Uani 0.7909(13) 1.0032(6) 0.6664(6) 0.562(8) 0.231(8) d DUP . 2
F6A F Uani 0.8822(7) 0.9540(5) 0.5473(8) 0.562(8) 0.199(5) d DUP . 2
P3 P Uani 0.8171(6) 0.9693(10) 0.5962(6) 0.438(8) 0.095(3) d DP . 1
F1 F Uani 0.8748(8) 1.0337(8) 0.5879(10) 0.438(8) 0.217(8) d DUP . 1
F2 F Uani 0.7983(12) 0.8953(5) 0.6216(9) 0.438(8) 0.182(7) d DUP . 1
F3 F Uani 0.7567(9) 0.9837(14) 0.5370(7) 0.438(8) 0.319(12) d DUP . 1
F4 F Uani 0.7499(7) 1.0040(9) 0.6506(8) 0.438(8) 0.173(6) d DUP . 1
F5 F Uani 0.8836(8) 0.9821(11) 0.6596(7) 0.438(8) 0.198(7) d DUP . 1
F6 F Uani 0.8292(7) 0.9460(4) 0.5139(3) 0.438(8) 0.106(3) d DUP . 1
H2 H Uiso 0.17670 0.72850 0.64180 1.000 0.1050 c R . .
H3 H Uiso 0.24770 0.68030 0.54860 1.000 0.1040 c R . .
H6A H Uiso 0.20480 0.81020 0.76140 1.000 0.1100 c R . .
H6B H Uiso 0.15330 0.86190 0.71050 1.000 0.1100 c R . .
H6C H Uiso 0.23470 0.89220 0.74310 1.000 0.1100 c R . .
H7 H Uiso 0.36540 0.69080 0.46300 1.000 0.0970 c R . .
H8 H Uiso 0.47710 0.75210 0.42700 1.000 0.0910 c R . .
H12 H Uiso 0.61440 0.96440 0.50520 1.000 0.0940 c R . .
H13 H Uiso 0.57510 0.86110 0.44260 1.000 0.0940 c R . .
H14A H Uiso 0.55090 1.07190 0.59070 1.000 0.0920 c R . .
H14B H Uiso 0.60530 1.01990 0.63890 1.000 0.0920 c R . .
H14C H Uiso 0.51530 1.03640 0.66090 1.000 0.0920 c R . .
H16 H Uiso 0.33880 1.02700 0.52160 1.000 0.0810 c R . .
H17 H Uiso 0.40120 1.07640 0.42120 1.000 0.1050 c R . .
H18 H Uiso 0.46770 1.19150 0.42770 1.000 0.1200 c R . .
H19 H Uiso 0.47240 1.25630 0.53310 1.000 0.1080 c R . .
H20 H Uiso 0.40920 1.20920 0.63390 1.000 0.0820 c R . .
H22 H Uiso 0.21630 1.19320 0.62260 1.000 0.1060 c R . .
H23 H Uiso 0.08570 1.20910 0.57870 1.000 0.1420 c R . .
H24 H Uiso 0.00260 1.10580 0.56510 1.000 0.1430 c R . .
H25 H Uiso 0.04980 0.98700 0.58620 1.000 0.1370 c R . .
H26 H Uiso 0.18200 0.96950 0.62490 1.000 0.1060 c R . .
H28 H Uiso 0.51500 0.91260 0.92980 1.000 0.0870 c R . .
H29 H Uiso 0.64980 0.88780 0.95620 1.000 0.1120 c R . .
H30 H Uiso 0.74210 0.87360 0.86430 1.000 0.1230 c R . .
H31 H Uiso 0.69940 0.87480 0.74760 1.000 0.1200 c R . .
H32 H Uiso 0.56570 0.90260 0.72070 1.000 0.0900 c R . .
H34 H Uiso 0.32150 0.88250 0.92720 1.000 0.0860 c R . .
H35 H Uiso 0.26620 0.76760 0.96280 1.000 0.1030 c R . .
H36 H Uiso 0.28610 0.66070 0.89640 1.000 0.1090 c R . .
H37 H Uiso 0.36420 0.66560 0.79470 1.000 0.1030 c R . .
H38 H Uiso 0.41840 0.77850 0.75660 1.000 0.0860 c R . .
H40 H Uiso 0.44810 1.11920 0.73000 1.000 0.0650 c R . .
H42 H Uiso 0.38860 1.27040 0.87680 1.000 0.0900 c R . .
H43 H Uiso 0.25490 1.25640 0.84690 1.000 0.0940 c R . .
H45A H Uiso 0.17210 1.09590 0.75500 1.000 0.1020 c R . .
H45B H Uiso 0.14300 1.17180 0.78990 1.000 0.1020 c R . .
H46A H Uiso 0.15170 1.12630 0.90050 1.000 0.1160 c R . .
H46B H Uiso 0.13880 1.04870 0.86120 1.000 0.1160 c R . .
H48 H Uiso 0.27120 1.12880 0.98280 1.000 0.1110 c R . .
H49 H Uiso 0.40690 1.12420 0.98700 1.000 0.1030 c R . .
H52 H Uiso 0.26990 0.97460 0.82830 1.000 0.0730 c R . .
H53A H Uiso 0.53450 1.05080 0.84870 1.000 0.0890 c R . .
H53B H Uiso 0.54380 1.08190 0.92690 1.000 0.0890 c R . .
H54A H Uiso 0.51560 1.20210 0.89440 1.000 0.0890 c R . .
H54B H Uiso 0.55460 1.17420 0.82260 1.000 0.0890 c R . .
H55A H Uiso 0.85520 1.17880 0.72120 1.000 0.2180 c R . .
H55C H Uiso 0.91570 1.18720 0.65690 1.000 0.2180 c R . .
H57A H Uiso 1.09610 1.30550 0.75740 1.000 0.1890 c R A 1
H57B H Uiso 1.01950 1.34450 0.79080 1.000 0.1890 c R A 1
H58A H Uiso 1.10320 1.42960 0.72710 0.71(3) 0.2450 c RP B 1
H58B H Uiso 1.01340 1.42970 0.69940 0.71(3) 0.2450 c RP B 1
H58C H Uiso 1.08070 1.38630 0.65660 0.71(3) 0.2450 c RP B 1
H55B H Uiso 0.92800 1.12230 0.71320 1.000 0.2180 c R . .
H59A H Uiso 1.15190 1.31320 0.70540 0.29(3) 0.1750 c RP B 2
H59B H Uiso 1.12460 1.39830 0.70430 0.29(3) 0.1750 c RP B 2
H59C H Uiso 1.08720 1.34070 0.64960 0.29(3) 0.1750 c RP B 2

loop_
_atom_type_symbol
_atom_type_description
_atom_type_scat_dispersion_real
_atom_type_scat_dispersion_imag
_atom_type_scat_source
C C 0.0181 0.0091 ' International Tables Vol C Tables 4.2.6.8 and 6.1.1.4'
H H 0.0000 0.0000 ' International Tables Vol C Tables 4.2.6.8 and 6.1.1.4'
Cu Cu -1.9646 0.5888 ' International Tables Vol C Tables 4.2.6.8 and 6.1.1.4'
F F 0.0727 0.0534 ' International Tables Vol C Tables 4.2.6.8 and 6.1.1.4'
N N 0.0311 0.0180 ' International Tables Vol C Tables 4.2.6.8 and 6.1.1.4'
O O 0.0492 0.0322 ' International Tables Vol C Tables 4.2.6.8 and 6.1.1.4'
P P 0.2955 0.4335 ' International Tables Vol C Tables 4.2.6.8 and 6.1.1.4'

loop_
_geom_angle_atom_site_label_1
_geom_angle_atom_site_label_2
_geom_angle_atom_site_label_3
_geom_angle
_geom_angle_publ_flag
P1 Cu1 P2 115.75(3) yes
P1 Cu1 N1 117.05(7) yes
P1 Cu1 N2 109.65(7) yes
P2 Cu1 N1 111.90(7) yes
P2 Cu1 N2 117.53(6) yes
N1 Cu1 N2 80.24(9) yes
Cu1 P1 C15 108.81(9) yes
Cu1 P1 C21 124.88(12) yes
Cu1 P1 C39 112.93(9) yes
C15 P1 C21 97.38(13) yes
C15 P1 C39 103.68(13) yes
C21 P1 C39 106.25(14) yes
Cu1 P2 C27 122.92(10) yes
Cu1 P2 C33 110.82(10) yes
Cu1 P2 C51 111.25(9) yes
C27 P2 C33 98.96(14) yes
C27 P2 C51 108.33(14) yes
C33 P2 C51 102.04(13) yes
F1A P3A F2A 114.3(7) yes
F1A P3A F3A 159.2(7) yes
F1A P3A F4A 72.9(7) yes
F1A P3A F5A 90.4(8) yes
F1A P3A F6A 81.1(6) yes
F2A P3A F3A 84.8(8) yes
F2A P3A F4A 170.2(9) yes
F2A P3A F5A 90.6(9) yes
F2A P3A F6A 60.9(7) yes
F3A P3A F4A 87.2(5) yes
F3A P3A F5A 97.7(9) yes
F3A P3A F6A 103.0(8) yes
F4A P3A F5A 96.2(9) yes
F4A P3A F6A 115.7(8) yes
F5A P3A F6A 142.3(11) yes
F4 P3 F6 141.4(9) yes
F5 P3 F6 130.5(9) yes
F1 P3 F2 150.9(13) yes
F1 P3 F3 102.5(14) yes
F1 P3 F4 102.3(12) yes
F1 P3 F5 62.7(10) yes
F1 P3 F6 90.9(10) yes
F2 P3 F3 104.8(14) yes
F2 P3 F4 89.4(11) yes
F2 P3 F5 91.8(12) yes
F2 P3 F6 96.4(11) yes
F3 P3 F4 86.9(10) yes
F3 P3 F5 162.3(17) yes
F3 P3 F6 54.7(8) yes
F4 P3 F5 87.2(9) yes
P3A F2A F6A 58.5(6) yes
P3A F6A F2A 60.6(8) yes
P3 F1 F5 62.9(9) yes
P3 F3 F6 66.0(9) yes
P3 F5 F1 54.5(9) yes
P3 F6 F3 59.3(7) yes
C56 O2 C57 117.4(5) yes
C1 N1 C5 118.5(3) yes
Cu1 N1 C1 129.9(2) yes
Cu1 N1 C5 111.65(18) yes
C10 N2 C11 118.6(2) yes
Cu1 N2 C10 111.57(17) yes
Cu1 N2 C11 129.8(2) yes
C2 C1 C6 120.1(3) no
N1 C1 C2 121.3(3) yes
N1 C1 C6 118.6(3) yes
C1 C2 C3 120.0(4) no
C2 C3 C4 120.7(4) no
C3 C4 C5 117.4(3) no
C3 C4 C7 123.8(3) no
C5 C4 C7 118.8(3) no
N1 C5 C10 118.0(2) yes
C4 C5 C10 119.8(3) no
N1 C5 C4 122.2(3) yes
C4 C7 C8 121.7(3) no
C7 C8 C9 121.1(3) no
C10 C9 C13 116.9(3) no
C8 C9 C10 119.7(3) no
C8 C9 C13 123.4(3) no
N2 C10 C9 122.6(3) yes
N2 C10 C5 118.5(2) yes
C5 C10 C9 118.9(3) no
N2 C11 C14 118.9(3) yes
N2 C11 C12 121.4(3) yes
C12 C11 C14 119.7(3) no
C11 C12 C13 120.3(3) no
C9 C13 C12 120.3(3) no
C16 C15 C20 119.0(3) no
P1 C15 C16 114.8(2) yes
P1 C15 C20 126.2(2) yes
C15 C16 C17 120.1(3) no
C16 C17 C18 120.0(4) no
C17 C18 C19 120.2(4) no
C18 C19 C20 120.7(4) no
C15 C20 C19 120.1(3) no
P1 C21 C26 121.3(3) yes
P1 C21 C22 119.8(3) yes
C22 C21 C26 118.9(3) no
C21 C22 C23 119.8(5) no
C22 C23 C24 119.7(6) no
C23 C24 C25 121.0(5) no
C24 C25 C26 119.7(6) no
C21 C26 C25 120.8(5) no
P2 C27 C28 121.7(2) yes
C28 C27 C32 118.3(3) no
P2 C27 C32 119.9(2) yes
C27 C28 C29 120.9(4) no
C28 C29 C30 119.3(5) no
C29 C30 C31 120.6(5) no
C30 C31 C32 120.0(5) no
C27 C32 C31 120.7(4) no
P2 C33 C34 125.5(2) yes
C34 C33 C38 118.9(3) no
P2 C33 C38 115.6(2) yes
C33 C34 C35 119.6(3) no
C34 C35 C36 121.0(4) no
C35 C36 C37 119.7(4) no
C36 C37 C38 120.6(3) no
C33 C38 C37 120.3(3) no
C40 C39 C44 118.7(3) no
P1 C39 C40 112.5(2) yes
P1 C39 C44 128.4(2) yes
C39 C40 C41 122.8(3) no
C40 C41 C42 116.4(3) no
C42 C41 C54 121.8(3) no
C40 C41 C54 120.3(3) no
C41 C42 C43 120.5(3) no
C42 C43 C44 121.7(4) no
C43 C44 C45 118.0(3) no
C39 C44 C43 116.0(3) no
C39 C44 C45 124.0(3) no
C44 C45 C46 113.2(3) no
C45 C46 C47 112.5(4) no
C46 C47 C52 120.3(4) no
C46 C47 C48 123.8(4) no
C48 C47 C52 114.6(4) no
C47 C48 C49 121.6(4) no
C48 C49 C50 122.5(4) no
C51 C50 C53 124.3(3) no
C49 C50 C51 115.7(4) no
C49 C50 C53 118.3(3) no
P2 C51 C52 111.3(2) yes
P2 C51 C50 129.3(2) yes
C50 C51 C52 119.0(3) no
C47 C52 C51 122.4(3) no
C50 C53 C54 111.3(3) no
C41 C54 C53 112.5(3) no
C3 C2 H2 120.00 no
C1 C2 H2 120.00 no
C2 C3 H3 120.00 no
C4 C3 H3 120.00 no
H6A C6 H6C 109.00 no
H6B C6 H6C 109.00 no
H6A C6 H6B 109.00 no
C1 C6 H6B 109.00 no
C1 C6 H6C 110.00 no
C1 C6 H6A 109.00 no
C8 C7 H7 119.00 no
C4 C7 H7 119.00 no
C7 C8 H8 120.00 no
C9 C8 H8 119.00 no
C13 C12 H12 120.00 no
C11 C12 H12 120.00 no
C9 C13 H13 120.00 no
C12 C13 H13 120.00 no
C11 C14 H14B 109.00 no
H14B C14 H14C 109.00 no
H14A C14 H14C 110.00 no
C11 C14 H14A 109.00 no
H14A C14 H14B 109.00 no
C11 C14 H14C 110.00 no
C15 C16 H16 120.00 no
C17 C16 H16 120.00 no
C18 C17 H17 120.00 no
C16 C17 H17 120.00 no
C19 C18 H18 120.00 no
C17 C18 H18 120.00 no
C20 C19 H19 120.00 no
C18 C19 H19 120.00 no
C19 C20 H20 120.00 no
C15 C20 H20 120.00 no
C23 C22 H22 120.00 no
C21 C22 H22 120.00 no
C24 C23 H23 120.00 no
C22 C23 H23 120.00 no
C25 C24 H24 119.00 no
C23 C24 H24 120.00 no
C24 C25 H25 120.00 no
C26 C25 H25 120.00 no
C25 C26 H26 120.00 no
C21 C26 H26 120.00 no
C29 C28 H28 120.00 no
C27 C28 H28 120.00 no
C28 C29 H29 120.00 no
C30 C29 H29 120.00 no
C29 C30 H30 120.00 no
C31 C30 H30 120.00 no
C32 C31 H31 120.00 no
C30 C31 H31 120.00 no
C31 C32 H32 120.00 no
C27 C32 H32 120.00 no
C35 C34 H34 120.00 no
C33 C34 H34 120.00 no
C36 C35 H35 119.00 no
C34 C35 H35 120.00 no
C37 C36 H36 120.00 no
C35 C36 H36 120.00 no
C36 C37 H37 120.00 no
C38 C37 H37 120.00 no
C37 C38 H38 120.00 no
C33 C38 H38 120.00 no
C39 C40 H40 119.00 no
C41 C40 H40 119.00 no
C43 C42 H42 120.00 no
C41 C42 H42 120.00 no
C44 C43 H43 119.00 no
C42 C43 H43 119.00 no
C46 C45 H45B 109.00 no
C46 C45 H45A 109.00 no
C44 C45 H45A 109.00 no
H45A C45 H45B 108.00 no
C44 C45 H45B 109.00 no
C45 C46 H46B 109.00 no
C45 C46 H46A 109.00 no
C47 C46 H46B 109.00 no
H46A C46 H46B 108.00 no
C47 C46 H46A 109.00 no
C49 C48 H48 119.00 no
C47 C48 H48 119.00 no
C50 C49 H49 119.00 no
C48 C49 H49 119.00 no
C51 C52 H52 119.00 no
C47 C52 H52 119.00 no
C54 C53 H53A 109.00 no
C50 C53 H53A 109.00 no
H53A C53 H53B 108.00 no
C50 C53 H53B 109.00 no
C54 C53 H53B 109.00 no
C41 C54 H54A 109.00 no
C53 C54 H54A 109.00 no
C53 C54 H54B 109.00 no
C41 C54 H54B 109.00 no
H54A C54 H54B 108.00 no
O1 C56 O2 118.8(7) yes
O1 C56 C55 127.8(7) yes
O2 C56 C55 113.0(6) yes
O2 C57 C59 104.6(14) yes
O2 C57 C58 112.6(9) yes
H55A C55 H55B 109.00 no
C56 C55 H55C 110.00 no
H55A C55 H55C 109.00 no
H55B C55 H55C 110.00 no
C56 C55 H55A 109.00 no
C56 C55 H55B 109.00 no
O2 C57 H57A 109.00 no
C59 C57 H57B 146.00 no
C58 C57 H57B 109.00 no
O2 C57 H57B 109.00 no
C58 C57 H57A 109.00 no
H57A C57 H57B 108.00 no
C59 C57 H57A 67.00 no
C57 C58 H58A 109.00 no
H58B C58 H58C 109.00 no
C57 C58 H58C 110.00 no
H58A C58 H58B 109.00 no
C57 C58 H58B 110.00 no
H58A C58 H58C 109.00 no
C57 C59 H59A 109.00 no
C57 C59 H59B 109.00 no
C57 C59 H57A 41.00 no
H59A C59 H59C 110.00 no
H59B C59 H59C 110.00 no
C57 C59 H59C 109.00 no
H57A C59 H59A 69.00 no
H57A C59 H59B 116.00 no
H57A C59 H59C 132.00 no
H59A C59 H59B 110.00 no

loop_
_geom_bond_atom_site_label_1
_geom_bond_atom_site_label_2
_geom_bond_distance
_geom_bond_publ_flag
Cu1 P1 2.3144(8) yes
Cu1 P2 2.3047(7) yes
Cu1 N1 2.109(2) yes
Cu1 N2 2.113(2) yes
P1 C15 1.839(3) yes
P1 C21 1.830(3) yes
P1 C39 1.836(3) yes
P2 C27 1.819(3) yes
P2 C33 1.848(3) yes
P2 C51 1.827(3) yes
P3A F4A 1.535(11) yes
P3A F5A 1.452(14) yes
P3A F6A 1.532(15) yes
P3A F3A 1.628(13) yes
P3A F1A 1.576(14) yes
P3A F2A 1.565(15) yes
P3 F1 1.49(2) yes
P3 F4 1.624(18) yes
P3 F2 1.42(2) yes
P3 F3 1.510(18) yes
P3 F6 1.605(13) yes
P3 F5 1.630(17) yes
F2A F6A 1.570(18) yes
F1 F5 1.63(2) yes
F3 F6 1.44(2) yes
O1 C56 1.157(8) yes
O2 C56 1.357(9) yes
O2 C57 1.384(10) yes
N1 C1 1.326(4) yes
N1 C5 1.369(4) yes
N2 C10 1.361(3) yes
N2 C11 1.322(4) yes
C1 C2 1.423(5) no
C1 C6 1.478(5) no
C2 C3 1.341(6) no
C3 C4 1.381(6) no
C4 C5 1.416(4) no
C4 C7 1.428(5) no
C5 C10 1.428(4) no
C7 C8 1.327(6) no
C8 C9 1.427(5) no
C9 C10 1.412(4) no
C9 C13 1.397(5) no
C11 C12 1.416(5) no
C11 C14 1.483(5) no
C12 C13 1.336(6) no
C15 C16 1.394(4) no
C15 C20 1.386(4) no
C16 C17 1.382(5) no
C17 C18 1.383(7) no
C18 C19 1.355(6) no
C19 C20 1.384(5) no
C21 C26 1.362(6) no
C21 C22 1.393(6) no
C22 C23 1.387(6) no
C23 C24 1.369(10) no
C24 C25 1.347(11) no
C25 C26 1.392(6) no
C27 C32 1.385(5) no
C27 C28 1.389(5) no
C28 C29 1.390(6) no
C29 C30 1.378(8) no
C30 C31 1.364(8) no
C31 C32 1.389(6) no
C33 C38 1.397(4) no
C33 C34 1.378(5) no
C34 C35 1.395(5) no
C35 C36 1.359(6) no
C36 C37 1.371(7) no
C37 C38 1.373(5) no
C39 C40 1.390(4) no
C39 C44 1.406(4) no
C40 C41 1.382(4) no
C41 C54 1.503(6) no
C41 C42 1.385(5) no
C42 C43 1.373(7) no
C43 C44 1.404(5) no
C44 C45 1.525(5) no
C45 C46 1.553(7) no
C46 C47 1.489(6) no
C47 C48 1.410(6) no
C47 C52 1.398(5) no
C48 C49 1.338(9) no
C49 C50 1.395(5) no
C50 C51 1.414(4) no
C50 C53 1.514(5) no
C51 C52 1.391(5) no
C53 C54 1.567(5) no
C2 H2 0.9300 no
C3 H3 0.9300 no
C6 H6A 0.9600 no
C6 H6B 0.9600 no
C6 H6C 0.9600 no
C7 H7 0.9300 no
C8 H8 0.9300 no
C12 H12 0.9300 no
C13 H13 0.9300 no
C14 H14A 0.9600 no
C14 H14B 0.9600 no
C14 H14C 0.9600 no
C16 H16 0.9300 no
C17 H17 0.9300 no
C18 H18 0.9300 no
C19 H19 0.9300 no
C20 H20 0.9300 no
C22 H22 0.9300 no
C23 H23 0.9300 no
C24 H24 0.9300 no
C25 H25 0.9300 no
C26 H26 0.9300 no
C28 H28 0.9300 no
C29 H29 0.9300 no
C30 H30 0.9300 no
C31 H31 0.9300 no
C32 H32 0.9300 no
C34 H34 0.9300 no
C35 H35 0.9300 no
C36 H36 0.9300 no
C37 H37 0.9300 no
C38 H38 0.9300 no
C40 H40 0.9300 no
C42 H42 0.9300 no
C43 H43 0.9300 no
C45 H45A 0.9700 no
C45 H45B 0.9700 no
C46 H46B 0.9700 no
C46 H46A 0.9700 no
C48 H48 0.9300 no
C49 H49 0.9300 no
C52 H52 0.9300 no
C53 H53A 0.9700 no
C53 H53B 0.9700 no
C54 H54B 0.9700 no
C54 H54A 0.9700 no
C55 C56 1.446(11) no
C57 C58 1.50(2) no
C57 C59 1.40(3) no
C55 H55A 0.9600 no
C55 H55B 0.9600 no
C55 H55C 0.9600 no
C57 H57A 0.9700 no
C57 H57B 0.9700 no
C58 H58A 0.9600 no
C58 H58B 0.9600 no
C58 H58C 0.9600 no
C59 H59A 0.9600 no
C59 H59B 0.9600 no
C59 H59C 0.9600 no

loop_
_geom_hbond_atom_site_label_D
_geom_hbond_atom_site_label_H
_geom_hbond_atom_site_label_A
_geom_hbond_distance_DH
_geom_hbond_distance_HA
_geom_hbond_distance_DA
_geom_hbond_angle_DHA
_geom_hbond_site_symmetry_A
_geom_hbond_publ_flag
C2 H2 O1 0.9300 2.5400 3.409(7) 155.00 4_646 yes
C7 H7 F2A 0.9300 2.5200 3.401(10) 159.00 3_466 yes
C8 H8 O1 0.9300 2.3900 3.221(7) 148.00 2_674 yes
C29 H29 F1A 0.9300 2.4900 3.325(9) 149.00 2_675 yes
C36 H36 F4A 0.9300 2.5300 3.444(7) 169.00 4_646 yes

loop_
_geom_torsion_atom_site_label_1
_geom_torsion_atom_site_label_2
_geom_torsion_atom_site_label_3
_geom_torsion_atom_site_label_4
_geom_torsion
_geom_torsion_publ_flag
P2 Cu1 P1 C15 125.34(10) no
N1 Cu1 P1 C15 -99.34(12) no
N2 Cu1 P1 C15 -10.48(12) no
P2 Cu1 P1 C21 -120.90(12) no
N1 Cu1 P1 C21 14.42(14) no
N2 Cu1 P1 C21 103.28(13) no
P2 Cu1 P1 C39 10.80(11) no
N1 Cu1 P1 C39 146.12(13) no
N2 Cu1 P1 C39 -125.02(12) no
P1 Cu1 P2 C27 -119.96(11) no
N1 Cu1 P2 C27 102.48(13) no
N2 Cu1 P2 C27 12.29(14) no
P1 Cu1 P2 C33 123.64(10) no
N1 Cu1 P2 C33 -13.91(13) no
N2 Cu1 P2 C33 -104.11(12) no
P1 Cu1 P2 C51 10.86(11) no
N1 Cu1 P2 C51 -126.69(13) no
N2 Cu1 P2 C51 143.11(12) no
P1 Cu1 N1 C1 -74.0(3) no
P2 Cu1 N1 C1 62.9(3) no
N2 Cu1 N1 C1 178.8(3) no
P1 Cu1 N1 C5 107.19(18) no
P2 Cu1 N1 C5 -115.85(17) no
N2 Cu1 N1 C5 0.00(19) no
P1 Cu1 N2 C10 -114.37(17) no
P2 Cu1 N2 C10 110.70(17) no
N1 Cu1 N2 C10 1.00(18) no
P1 Cu1 N2 C11 63.1(3) no
P2 Cu1 N2 C11 -71.8(3) no
N1 Cu1 N2 C11 178.5(3) no
C39 P1 C21 C26 -133.0(3) no
C21 P1 C15 C20 110.0(3) no
C39 P1 C15 C20 1.2(3) no
C21 P1 C39 C44 22.1(3) no
Cu1 P1 C21 C22 -175.9(2) no
Cu1 P1 C39 C40 53.8(2) no
C15 P1 C39 C40 -63.8(2) no
C21 P1 C39 C40 -165.8(2) no
Cu1 P1 C39 C44 -118.2(3) no
C15 P1 C39 C44 124.2(3) no
C21 P1 C15 C16 -70.1(3) no
C39 P1 C15 C16 -178.9(2) no
Cu1 P1 C15 C16 60.7(2) no
C15 P1 C21 C26 120.4(3) no
C15 P1 C21 C22 -56.8(3) no
Cu1 P1 C15 C20 -119.3(3) no
Cu1 P1 C21 C26 1.3(3) no
C39 P1 C21 C22 49.9(3) no
Cu1 P2 C33 C38 56.3(3) no
C33 P2 C51 C52 -63.9(2) no
C51 P2 C33 C34 -5.1(3) no
Cu1 P2 C27 C28 174.3(2) no
Cu1 P2 C51 C50 -117.7(2) no
C27 P2 C51 C52 -167.7(2) no
C51 P2 C27 C32 -140.1(3) no
C33 P2 C27 C32 114.0(3) no
C33 P2 C27 C28 -63.7(3) no
C51 P2 C27 C28 42.3(3) no
C27 P2 C33 C38 -74.2(3) no
Cu1 P2 C33 C34 -123.6(3) no
C27 P2 C33 C34 106.0(3) no
Cu1 P2 C51 C52 54.3(2) no
Cu1 P2 C27 C32 -8.1(3) no
C27 P2 C51 C50 20.3(3) no
C33 P2 C51 C50 124.1(3) no
C51 P2 C33 C38 174.8(2) no
F5A P3A F6A F2A 45.3(16) no
F1A P3A F2A F6A -63.6(7) no
F4A P3A F6A F2A -169.6(10) no
F5A P3A F2A F6A -154.2(11) no
F1A P3A F6A F2A 124.3(7) no
F3A P3A F2A F6A 108.0(8) no
F3A P3A F6A F2A -76.4(8) no
C57 O2 C56 C55 -179.8(6) no
C57 O2 C56 O1 7.5(9) no
C56 O2 C57 C58 -165.0(10) no
C1 N1 C5 C10 -180.0(3) no
C5 N1 C1 C6 179.0(3) no
C1 N1 C5 C4 -0.1(4) no
Cu1 N1 C5 C10 -1.0(3) no
Cu1 N1 C1 C6 0.3(5) no
Cu1 N1 C5 C4 178.9(2) no
Cu1 N1 C1 C2 -178.6(3) no
C5 N1 C1 C2 0.1(5) no
C10 N2 C11 C14 179.7(3) no
Cu1 N2 C10 C9 178.6(2) no
Cu1 N2 C11 C14 2.3(4) no
Cu1 N2 C11 C12 -176.3(3) no
C11 N2 C10 C9 0.8(4) no
C10 N2 C11 C12 1.1(4) no
Cu1 N2 C10 C5 -1.9(3) no
C11 N2 C10 C5 -179.7(3) no
N1 C1 C2 C3 0.5(6) no
C6 C1 C2 C3 -178.4(4) no
C1 C2 C3 C4 -1.2(6) no
C2 C3 C4 C7 -178.6(4) no
C2 C3 C4 C5 1.2(5) no
C3 C4 C5 C10 179.3(3) no
C7 C4 C5 C10 -0.9(4) no
C7 C4 C5 N1 179.2(3) no
C5 C4 C7 C8 -0.1(5) no
C3 C4 C5 N1 -0.6(5) no
C3 C4 C7 C8 179.6(4) no
C4 C5 C10 N2 -177.9(3) no
N1 C5 C10 N2 2.1(4) no
N1 C5 C10 C9 -178.4(3) no
C4 C5 C10 C9 1.7(4) no
C4 C7 C8 C9 0.4(6) no
C7 C8 C9 C10 0.4(5) no
C7 C8 C9 C13 -179.7(4) no
C8 C9 C10 N2 178.1(3) no
C13 C9 C10 C5 178.7(3) no
C13 C9 C10 N2 -1.8(4) no
C10 C9 C13 C12 1.0(5) no
C8 C9 C10 C5 -1.4(4) no
C8 C9 C13 C12 -178.9(4) no
N2 C11 C12 C13 -1.9(5) no
C14 C11 C12 C13 179.6(3) no
C11 C12 C13 C9 0.8(6) no
C16 C15 C20 C19 -0.4(5) no
P1 C15 C16 C17 180.0(3) no
P1 C15 C20 C19 179.5(3) no
C20 C15 C16 C17 -0.1(5) no
C15 C16 C17 C18 0.3(6) no
C16 C17 C18 C19 -0.1(7) no
C17 C18 C19 C20 -0.4(7) no
C18 C19 C20 C15 0.7(6) no
P1 C21 C26 C25 179.2(3) no
C26 C21 C22 C23 2.0(5) no
P1 C21 C22 C23 179.2(3) no
C22 C21 C26 C25 -3.6(6) no
C21 C22 C23 C24 1.2(7) no
C22 C23 C24 C25 -2.7(8) no
C23 C24 C25 C26 1.1(8) no
C24 C25 C26 C21 2.1(7) no
C28 C27 C32 C31 -0.8(5) no
P2 C27 C32 C31 -178.5(3) no
C32 C27 C28 C29 1.6(5) no
P2 C27 C28 C29 179.3(3) no
C27 C28 C29 C30 -0.1(7) no
C28 C29 C30 C31 -2.4(8) no
C29 C30 C31 C32 3.3(8) no
C30 C31 C32 C27 -1.7(7) no
C34 C33 C38 C37 1.0(5) no
P2 C33 C38 C37 -178.9(3) no
C38 C33 C34 C35 -1.5(5) no
P2 C33 C34 C35 178.4(3) no
C33 C34 C35 C36 0.6(6) no
C34 C35 C36 C37 0.8(7) no
C35 C36 C37 C38 -1.3(7) no
C36 C37 C38 C33 0.4(6) no
C44 C39 C40 C41 -1.7(4) no
P1 C39 C40 C41 -174.7(2) no
C40 C39 C44 C45 -146.7(3) no
C40 C39 C44 C43 17.1(4) no
P1 C39 C44 C43 -171.3(2) no
P1 C39 C44 C45 24.9(5) no
C39 C40 C41 C42 -14.3(4) no
C39 C40 C41 C54 151.7(3) no
C40 C41 C54 C53 -57.9(4) no
C54 C41 C42 C43 -151.2(3) no
C40 C41 C42 C43 14.5(5) no
C42 C41 C54 C53 107.3(4) no
C41 C42 C43 C44 1.1(5) no
C42 C43 C44 C45 147.8(4) no
C42 C43 C44 C39 -17.0(5) no
C39 C44 C45 C46 101.2(4) no
C43 C44 C45 C46 -62.3(5) no
C44 C45 C46 C47 -25.8(6) no
C45 C46 C47 C52 -63.7(5) no
C45 C46 C47 C48 102.3(5) no
C48 C47 C52 C51 -14.5(5) no
C46 C47 C52 C51 152.7(4) no
C46 C47 C48 C49 -150.2(4) no
C52 C47 C48 C49 16.5(5) no
C47 C48 C49 C50 -1.4(6) no
C48 C49 C50 C53 150.0(4) no
C48 C49 C50 C51 -15.9(5) no
C49 C50 C53 C54 -57.7(4) no
C51 C50 C53 C54 106.9(3) no
C53 C50 C51 C52 -147.6(3) no
C49 C50 C51 P2 -171.2(2) no
C49 C50 C51 C52 17.4(4) no
C53 C50 C51 P2 23.9(4) no
P2 C51 C52 C47 -175.2(3) no
C50 C51 C52 C47 -2.3(5) no
C50 C53 C54 C41 -29.9(4) no
